data_1519034
loop_
_publ_author_name
'Kohler, J.'

_publ_section_title
;
 Syntheses and structures of novel complex Yb(II) fluorides : YBeF4, YAlF5
 and LiYbAlF6
;
_journal_name_full 'Solid State Sciences'
_journal_page_first 545
_journal_page_last 553
_journal_volume 1
_journal_year 1999
_chemical_formula_sum 'Al F6 Li Yb'
_chemical_formula_weight 321.1
_space_group_IT_number 164
_symmetry_cell_setting trigonal
_symmetry_Int_Tables_number 164
_symmetry_space_group_name_Hall '-P 3 2"'
_symmetry_space_group_name_H-M 'P -3 m 1'
_cell_angle_alpha 90
_cell_angle_beta 90
_cell_angle_gamma 120
_cell_formula_units_Z 2
_cell_length_a 5.042(2)
_cell_length_b 5.042(2)
_cell_length_c 9.868(1)
_cell_volume 217.25(12)
_diffrn_ambient_temperature 293
_diffrn_radiation_probe x-ray
_diffrn_radiation_type MoK\a
_diffrn_radiation_wavelength 0.71073
_exptl_absorpt_coefficient_mu 21.76
_exptl_crystal_density_diffrn 5.08
_exptl_crystal_F_000 280
_refine_ls_goodness_of_fit_ref 1.312
_refine_ls_number_parameters 18
_refine_ls_number_reflns 199
_refine_ls_R_factor_gt 0.0220
_refine_ls_wR_factor_gt 0.0601
_cod_data_source_file SSS-1999-1-545-553-3.cif
_cod_data_source_block LiYbAlF6
_cod_depositor_comments
;
Something wrong there : as described in the paper,
the formula is not LiYbAlF6 but Li2YbAl2F12.
All three structures in the paper have something 
seriously wrong.
;
_cod_original_cell_volume 20
_cod_database_code 1519034

loop_
_symmetry_equiv_pos_site_id
_symmetry_equiv_pos_as_xyz
1 x,y,z
2 -y,x-y,z
3 -x+y,-x,z
4 y,x,-z
5 -x,-x+y,-z
6 x-y,-y,-z
7 -x,-y,-z
8 y,-x+y,-z
9 x-y,x,-z
10 -y,-x,z
11 x,x-y,z
12 -x+y,y,z

loop_
_atom_site_label
_atom_site_type_symbol
_atom_site_fract_x
_atom_site_fract_y
_atom_site_fract_z
_atom_site_U_iso_or_equiv
Li Li 0.33333 0.66667 0.25 0.020(4)
Yb Yb 0 0 0 0.0097(3)
Al Al 0.66667 0.33333 0.25 0.0080(6)
F F 0.6497(9) 0.0313(4) 0.3545(4) 0.0145(5)

loop_
_atom_type_symbol
_atom_type_description
_atom_type_scat_dispersion_real
_atom_type_scat_dispersion_imag
_atom_type_scat_source
Al Al 0.0645 0.0514 ' International Tables Vol C Tables 4.2.6.8 and 6.1.1.4'
F F 0.0171 0.0103 ' International Tables Vol C Tables 4.2.6.8 and 6.1.1.4'
Li Li -0.0003 0.0001 ' International Tables Vol C Tables 4.2.6.8 and 6.1.1.4'
Yb Yb -0.3850 5.5486 ' International Tables Vol C Tables 4.2.6.8 and 6.1.1.4'
